data_9016644
loop_
_publ_author_name
'Posner, E. S.'
'Konzett, J.'
'Frost, D. J.'
'Downs, R. T.'
'Yang, H.'

_publ_section_title
;
 High-pressure synthetic (Na0.97Mg0.03)(Mg0.43Fe3+0.17Si0.40)Si2O6,
 with six-coordinated silicon, isostructural with P2/n omphacite
;
_journal_issue 2
_journal_name_full 'Acta Crystallographica, Section E'
_journal_page_first i18
_journal_page_last i18
_journal_paper_doi 10.1107/S1600536812002966
_journal_volume 68
_journal_year 2012
_chemical_compound_source Synthetic
_chemical_formula_sum 'Fe0.34 Mg0.92 Na1.94 O12 Si4.8'
_space_group_IT_number 13
_symmetry_space_group_name_Hall '-P 2yac'
_symmetry_space_group_name_H-M 'P 1 2/n 1'
_cell_angle_alpha 90
_cell_angle_beta 108.003
_cell_angle_gamma 90
_cell_length_a 9.4432
_cell_length_b 8.6457
_cell_length_c 5.2540
_cell_formula_units_Z 2
_cell_volume 407.951
_database_code_amcsd 0018651
_exptl_crystal_density_diffrn 3.360
_cod_original_formula_sum 'Na1.94 Mg.92 Fe.34 Si4.8 O12'
_cod_database_code 9016644
_amcsd_formula_title (Na0.97Mg0.03)(Mg0.43Fe3+0.17Si0.40)Si2O6

loop_
_space_group_symop_operation_xyz
x,y,z
1/2-x,y,1/2-z
1/2+x,-y,1/2+z
-x,-y,-z

loop_
_atom_site_aniso_label
_atom_site_aniso_U_11
_atom_site_aniso_U_22
_atom_site_aniso_U_33
_atom_site_aniso_U_12
_atom_site_aniso_U_13
_atom_site_aniso_U_23
NaM2 0.01620 0.01060 0.00930 0.00000 0.00020 0.00000
MgM2 0.01620 0.01060 0.00930 0.00000 0.00020 0.00000
NaM21 0.02100 0.01070 0.01280 0.00000 -0.00370 0.00000
MgM1 0.00600 0.00450 0.00370 0.00000 0.00060 0.00000
FeM1 0.00600 0.00450 0.00370 0.00000 0.00060 0.00000
SiM11 0.00940 0.00850 0.00730 0.00000 0.00200 0.00000
FeM11 0.00940 0.00850 0.00730 0.00000 0.00200 0.00000
Si1 0.00810 0.00740 0.00650 -0.00020 0.00160 -0.00050
Si2 0.00750 0.00760 0.00650 0.00000 0.00180 0.00040
O1 0.01030 0.01280 0.01650 0.00070 0.00390 -0.00230
O2 0.00740 0.01730 0.01320 -0.00130 0.00180 0.00350
O3 0.02000 0.00740 0.01060 -0.00140 0.00330 -0.00090
O4 0.01880 0.01040 0.01320 0.00060 0.00500 0.00020
O5 0.00980 0.01360 0.00780 0.00090 0.00240 -0.00180
O6 0.01250 0.01290 0.00860 -0.00170 0.00370 0.00170

loop_
_atom_site_label
_atom_site_fract_x
_atom_site_fract_y
_atom_site_fract_z
_atom_site_occupancy
_atom_site_U_iso_or_equiv
NaM2 0.75000 0.04980 0.25000 0.94000 0.01290
MgM2 0.75000 0.04980 0.25000 0.06000 0.01290
NaM21 0.75000 0.45601 0.75000 1.00000 0.01690
MgM1 0.75000 0.65310 0.25000 0.86000 0.00495
FeM1 0.75000 0.65310 0.25000 0.14000 0.00495
SiM11 0.75000 0.84745 0.75000 0.80000 0.00855
FeM11 0.75000 0.84745 0.75000 0.20000 0.00855
Si1 0.04344 0.84714 0.22988 1.00000 0.00748
Si2 0.03811 0.66398 0.73666 1.00000 0.00731
O1 0.86242 0.84170 0.11060 1.00000 0.01330
O2 0.85803 0.68790 0.65240 1.00000 0.01290
O3 0.12010 0.01360 0.30710 1.00000 0.01300
O4 0.10120 0.49490 0.79490 1.00000 0.01410
O5 0.10966 0.76520 0.01320 1.00000 0.01050
O6 0.09535 0.74992 0.50870 1.00000 0.01120

loop_
_cod_related_entry_id
_cod_related_entry_database
_cod_related_entry_code
1 AMCSD 0018651

_cod_duplicate_entry 2233440
